data_4304756
loop_
_publ_author_name
'Elena L\'opez-Torres'
'Ulrich Abram'

_publ_contact_author
;
      Ulrich Abram
      Free University of Berlin     
      Institute of Chemistry             
      Fabeckstrasse 34-36                     
      D-14195 Berlin         
      Germany                          
;
_publ_contact_author_email abram@chemie.fu-berlin.de
_publ_contact_author_fax '0049 (0)30 838 52676'
_publ_contact_author_phone '0049 (0)30 838 54002'
_publ_section_title
;
Rhenium Complexes with Triazine Derivatives Formed from Semicarbazones and
Thiosemicarbazones
;
_journal_name_full 'Inorganic Chemistry'
_journal_page_first 2890
_journal_page_last 2896
_journal_paper_doi 10.1021/ic702326v
_journal_volume 47
_journal_year 2008
_chemical_formula_moiety 'C50 H50 N7 P2 Re S2'
_chemical_formula_sum 'C50 H50 N7 P2 Re S2'
_chemical_formula_weight 1061.23
_chemical_name_common '[ReNL1)2(PEt2PhP)2]'
_chemical_name_systematic
;
Bis(diethylphenylphosphine)bis(5,6-diphenyl-1,2,4-triazine-3-thionato)-
nitridorhenium(V)
;
_space_group_IT_number 76
_symmetry_cell_setting tetragonal
_symmetry_space_group_name_Hall 'P 4w'
_symmetry_space_group_name_H-M 'P 41'
_atom_sites_solution_hydrogens geom
_atom_sites_solution_primary direct
_atom_sites_solution_secondary difmap
_audit_creation_method SHELXL-97
_cell_angle_alpha 90.00
_cell_angle_beta 90.00
_cell_angle_gamma 90.00
_cell_formula_units_Z 4
_cell_length_a 12.387(2)
_cell_length_b 12.387(2)
_cell_length_c 30.963(2)
_cell_measurement_reflns_used 23683
_cell_measurement_temperature 293(2)
_cell_measurement_theta_max 29.35
_cell_measurement_theta_min 2.56
_cell_volume 4750.9(11)
_computing_cell_refinement 'STOE X-AREA'
_computing_data_collection 'STOE X-AREA'
_computing_data_reduction 'STOE X-RED'
_computing_molecular_graphics ORTEP
_computing_publication_material WINGX
_computing_structure_refinement 'SHELXL-97 (Sheldrick, 1997)'
_computing_structure_solution SHELXS
_diffrn_ambient_temperature 293(2)
_diffrn_detector_area_resol_mean 6.67
_diffrn_measured_fraction_theta_full 0.990
_diffrn_measured_fraction_theta_max 0.990
_diffrn_measurement_device_type 'STOE IPDS 2T'
_diffrn_measurement_method 'rotation method'
_diffrn_radiation_monochromator graphite
_diffrn_radiation_source 'fine-focus sealed tube'
_diffrn_radiation_type MoK\a
_diffrn_radiation_wavelength 0.71073
_diffrn_reflns_av_R_equivalents 0.1351
_diffrn_reflns_av_sigmaI/netI 0.1299
_diffrn_reflns_limit_h_max 17
_diffrn_reflns_limit_h_min -16
_diffrn_reflns_limit_k_max 16
_diffrn_reflns_limit_k_min -13
_diffrn_reflns_limit_l_max 42
_diffrn_reflns_limit_l_min -42
_diffrn_reflns_number 51670
_diffrn_reflns_theta_full 29.26
_diffrn_reflns_theta_max 29.26
_diffrn_reflns_theta_min 2.57
_diffrn_standards_decay_% .1
_exptl_absorpt_coefficient_mu 2.755
_exptl_absorpt_correction_T_max .7745
_exptl_absorpt_correction_T_min .6464
_exptl_absorpt_correction_type integration
_exptl_absorpt_process_details 'STOE X-RED32'
_exptl_crystal_colour purple
_exptl_crystal_density_diffrn 1.484
_exptl_crystal_density_method 'not measured'
_exptl_crystal_description block
_exptl_crystal_F_000 2144
_exptl_crystal_size_max .2
_exptl_crystal_size_mid .167
_exptl_crystal_size_min .150
_refine_diff_density_max 1.279
_refine_diff_density_min -1.768
_refine_diff_density_rms 0.131
_refine_ls_abs_structure_details 'Flack H D (1983), Acta Cryst. A39, 876-881'
_refine_ls_abs_structure_Flack -0.018(7)
_refine_ls_extinction_coef 0.00079(7)
_refine_ls_extinction_expression Fc^*^=kFc[1+0.001xFc^2^\l^3^/sin(2\q)]^-1/4^
_refine_ls_extinction_method SHELXL
_refine_ls_goodness_of_fit_ref 0.885
_refine_ls_hydrogen_treatment mixed
_refine_ls_matrix_type full
_refine_ls_number_parameters 533
_refine_ls_number_reflns 12783
_refine_ls_number_restraints 1
_refine_ls_restrained_S_all 0.885
_refine_ls_R_factor_all 0.0853
_refine_ls_R_factor_gt 0.0468
_refine_ls_shift/su_max 0.002
_refine_ls_shift/su_mean 0.000
_refine_ls_structure_factor_coef Fsqd
_refine_ls_weighting_details 'calc w=1/[\s^2^(Fo^2^)+(0.0224P)^2^+0.0000P] where P=(Fo^2^+2Fc^2^)/3'
_refine_ls_weighting_scheme calc
_refine_ls_wR_factor_gt 0.0782
_refine_ls_wR_factor_ref 0.0890
_reflns_number_gt 8699
_reflns_number_total 12783
_reflns_threshold_expression >2sigma(I)
_cod_data_source_file ic702326v-file007_5.cif
_cod_data_source_block ren(NS)2(et2php)2
_cod_database_code 4304756

loop_
_symmetry_equiv_pos_as_xyz
'x, y, z'
'-x, -y, z+1/2'
'-y, x, z+1/4'
'y, -x, z+3/4'

loop_
_atom_site_label
_atom_site_type_symbol
_atom_site_fract_x
_atom_site_fract_y
_atom_site_fract_z
_atom_site_U_iso_or_equiv
_atom_site_adp_type
_atom_site_occupancy
_atom_site_symmetry_multiplicity
_atom_site_calc_flag
_atom_site_refinement_flags
_atom_site_disorder_assembly
_atom_site_disorder_group
Re Re 0.88098(2) 0.74906(2) 0.624743(9) 0.02307(6) Uani 1 1 d . . .
N10 N 0.8074(5) 0.6609(6) 0.65105(17) 0.0316(15) Uani 1 1 d . . .
S1 S 1.06957(14) 0.83889(15) 0.59287(5) 0.0288(4) Uani 1 1 d . . .
C2 C 1.1136(5) 0.7437(6) 0.6293(2) 0.0255(13) Uani 1 1 d . . .
N3 N 1.0312(4) 0.6941(4) 0.65047(16) 0.0207(11) Uani 1 1 d . . .
N4 N 1.0490(5) 0.6222(5) 0.68123(17) 0.0246(13) Uani 1 1 d . . .
C5 C 1.1505(5) 0.5942(6) 0.68906(18) 0.0221(14) Uani 1 1 d . . .
C6 C 1.2355(6) 0.6362(6) 0.66338(18) 0.0237(14) Uani 1 1 d . . .
N7 N 1.2163(4) 0.7142(5) 0.63507(15) 0.0246(13) Uani 1 1 d . . .
C21 C 1.3497(6) 0.5980(6) 0.6650(2) 0.0277(15) Uani 1 1 d . . .
C22 C 1.4311(6) 0.6714(7) 0.6571(2) 0.0333(16) Uani 1 1 d . . .
H22 H 1.4144 0.7437 0.6526 0.040 Uiso 1 1 calc R . .
C23 C 1.5387(6) 0.6373(7) 0.6560(2) 0.039(2) Uani 1 1 d . . .
H23 H 1.5934 0.6869 0.6507 0.046 Uiso 1 1 calc R . .
C24 C 1.5640(6) 0.5281(7) 0.6628(2) 0.0380(18) Uani 1 1 d . . .
H24 H 1.6354 0.5049 0.6624 0.046 Uiso 1 1 calc R . .
C25 C 1.4805(7) 0.4555(7) 0.6703(2) 0.0346(19) Uani 1 1 d . . .
H25 H 1.4963 0.3829 0.6746 0.042 Uiso 1 1 calc R . .
C26 C 1.3752(6) 0.4895(6) 0.6713(2) 0.0288(15) Uani 1 1 d . . .
H26 H 1.3203 0.4398 0.6762 0.035 Uiso 1 1 calc R . .
C31 C 1.1653(6) 0.5169(6) 0.7252(2) 0.0255(14) Uani 1 1 d . . .
C32 C 1.2425(6) 0.5366(6) 0.7572(2) 0.0345(17) Uani 1 1 d . . .
H32 H 1.2864 0.5973 0.7553 0.041 Uiso 1 1 calc R . .
C33 C 1.2541(7) 0.4671(7) 0.7912(2) 0.046(2) Uani 1 1 d . . .
H33 H 1.3058 0.4816 0.8122 0.055 Uiso 1 1 calc R . .
C34 C 1.1903(8) 0.3750(7) 0.7952(2) 0.049(2) Uani 1 1 d . . .
H34 H 1.1994 0.3276 0.8182 0.059 Uiso 1 1 calc R . .
C35 C 1.1127(8) 0.3562(7) 0.7639(2) 0.044(2) Uani 1 1 d . . .
H35 H 1.0687 0.2956 0.7659 0.053 Uiso 1 1 calc R . .
C36 C 1.09994(12) 0.42691(12) 0.72924(4) 0.0363(17) Uani 1 1 d . . .
H36 H 1.0470 0.4135 0.7086 0.044 Uiso 1 1 calc R . .
S11 S 0.76387(12) 0.84232(12) 0.57627(4) 0.0328(4) Uani 1 1 d R . .
C12 C 0.66321(12) 0.92135(12) 0.60004(4) 0.0275(16) Uani 1 1 d R . .
N13 N 0.63040(12) 0.89893(12) 0.64036(4) 0.0285(13) Uani 1 1 d R . .
N14 N 0.54410(12) 0.95256(12) 0.65585(4) 0.0357(15) Uani 1 1 d R . .
C15 C 0.50007(12) 1.03020(12) 0.63254(4) 0.0269(15) Uani 1 1 d R . .
C16 C 0.54584(12) 1.05853(12) 0.59228(4) 0.0252(14) Uani 1 1 d R . .
N17 N 0.62545(12) 1.00182(12) 0.57571(4) 0.0271(12) Uani 1 1 d R . .
C41 C 0.39975(12) 1.07831(12) 0.64953(4) 0.0296(16) Uani 1 1 d R . .
C42 C 0.40264(12) 1.14411(12) 0.68637(4) 0.0352(17) Uani 1 1 d R . .
H42 H 0.4678 1.1565 0.7004 0.042 Uiso 1 1 d R . .
C43 C 0.3094(8) 1.1905(7) 0.7018(3) 0.046(2) Uani 1 1 d . . .
H43 H 0.3113 1.2345 0.7261 0.055 Uiso 1 1 calc R . .
C44 C 0.2109(8) 1.1707(7) 0.6804(3) 0.051(2) Uani 1 1 d . . .
H44 H 0.1477 1.2015 0.6910 0.061 Uiso 1 1 calc R . .
C45 C 0.2069(7) 1.1071(7) 0.6445(3) 0.048(2) Uani 1 1 d . . .
H45 H 0.1417 1.0938 0.6306 0.058 Uiso 1 1 calc R . .
C46 C 0.3031(6) 1.0622(6) 0.6292(3) 0.0415(19) Uani 1 1 d . . .
H46 H 0.3013 1.0200 0.6043 0.050 Uiso 1 1 calc R . .
C51 C 0.5101(6) 1.1546(6) 0.5664(2) 0.0279(15) Uani 1 1 d . . .
C52 C 0.5017(7) 1.1481(7) 0.5226(2) 0.0396(19) Uani 1 1 d . . .
H52 H 0.5143 1.0826 0.5087 0.048 Uiso 1 1 calc R . .
C53 C 0.4749(8) 1.2376(8) 0.4986(3) 0.051(2) Uani 1 1 d . . .
H53 H 0.4679 1.2322 0.4688 0.061 Uiso 1 1 calc R . .
C54 C 0.4582(8) 1.3355(8) 0.5189(3) 0.054(2) Uani 1 1 d . . .
H54 H 0.4390 1.3956 0.5026 0.065 Uiso 1 1 calc R . .
C55 C 0.4697(8) 1.3450(7) 0.5626(3) 0.046(2) Uani 1 1 d . . .
H55 H 0.4614 1.4117 0.5760 0.055 Uiso 1 1 calc R . .
C56 C 0.4937(7) 1.2542(6) 0.5865(2) 0.0368(18) Uani 1 1 d . . .
H56 H 0.4991 1.2593 0.6164 0.044 Uiso 1 1 calc R . .
P1 P 0.90502(15) 0.62413(15) 0.56437(6) 0.0254(4) Uani 1 1 d . . .
C61 C 1.0130(6) 0.5287(6) 0.5745(2) 0.0295(15) Uani 1 1 d . . .
C62 C 1.1148(7) 0.5414(7) 0.5574(3) 0.045(2) Uani 1 1 d . . .
H62 H 1.1286 0.6000 0.5395 0.054 Uiso 1 1 calc R . .
C63 C 1.1980(8) 0.4682(9) 0.5663(3) 0.062(3) Uani 1 1 d . . .
H63 H 1.2667 0.4797 0.5551 0.074 Uiso 1 1 calc R . .
C64 C 1.1783(8) 0.3791(8) 0.5918(3) 0.053(3) Uani 1 1 d . . .
H64 H 1.2323 0.3284 0.5966 0.064 Uiso 1 1 calc R . .
C65 C 1.0772(8) 0.3659(8) 0.6102(3) 0.060(3) Uani 1 1 d . . .
H65 H 1.0641 0.3075 0.6283 0.072 Uiso 1 1 calc R . .
C66 C 0.9954(7) 0.4394(7) 0.6016(3) 0.0395(19) Uani 1 1 d . . .
H66 H 0.9278 0.4294 0.6141 0.047 Uiso 1 1 calc R . .
C67 C 0.7817(7) 0.5437(6) 0.5579(2) 0.0351(18) Uani 1 1 d . . .
H67A H 0.7638 0.5116 0.5856 0.042 Uiso 1 1 calc R . .
H67B H 0.7231 0.5919 0.5501 0.042 Uiso 1 1 calc R . .
C68 C 0.7880(8) 0.4538(7) 0.5242(3) 0.055(2) Uani 1 1 d . . .
H68A H 0.7202 0.4165 0.5229 0.083 Uiso 1 1 calc R . .
H68B H 0.8441 0.4040 0.5320 0.083 Uiso 1 1 calc R . .
H68C H 0.8038 0.4846 0.4964 0.083 Uiso 1 1 calc R . .
C69 C 0.9395(7) 0.6694(7) 0.5100(2) 0.0392(19) Uani 1 1 d . . .
H69A H 0.9967 0.7225 0.5126 0.047 Uiso 1 1 calc R . .
H69B H 0.9691 0.6081 0.4946 0.047 Uiso 1 1 calc R . .
C70 C 0.8511(7) 0.7181(7) 0.4823(2) 0.041(2) Uani 1 1 d . . .
H70A H 0.8807 0.7390 0.4548 0.061 Uiso 1 1 calc R . .
H70B H 0.8217 0.7803 0.4965 0.061 Uiso 1 1 calc R . .
H70C H 0.7951 0.6657 0.4779 0.061 Uiso 1 1 calc R . .
P2 P 0.87720(15) 0.89441(16) 0.67970(6) 0.0272(4) Uani 1 1 d . . .
C71 C 0.8363(6) 1.0302(6) 0.6627(2) 0.0331(16) Uani 1 1 d . . .
C72 C 0.7618(7) 1.0923(6) 0.6855(3) 0.0401(19) Uani 1 1 d . . .
H72 H 0.7305 1.0650 0.7105 0.048 Uiso 1 1 calc R . .
C73 C 0.7341(8) 1.1941(7) 0.6712(3) 0.059(3) Uani 1 1 d . . .
H73 H 0.6833 1.2344 0.6863 0.071 Uiso 1 1 calc R . .
C74 C 0.7815(8) 1.2366(7) 0.6344(3) 0.061(3) Uani 1 1 d . . .
H74 H 0.7631 1.3055 0.6251 0.073 Uiso 1 1 calc R . .
C75 C 0.8560(8) 1.1765(7) 0.6117(3) 0.049(2) Uani 1 1 d . . .
H75 H 0.8879 1.2049 0.5870 0.058 Uiso 1 1 calc R . .
C76 C 0.8835(6) 1.0738(6) 0.6257(3) 0.0385(17) Uani 1 1 d . . .
H76 H 0.9339 1.0336 0.6103 0.046 Uiso 1 1 calc R . .
C77 C 0.7926(6) 0.8592(7) 0.7250(2) 0.0370(18) Uani 1 1 d . . .
H77A H 0.7880 0.9203 0.7445 0.044 Uiso 1 1 calc R . .
H77B H 0.7203 0.8433 0.7147 0.044 Uiso 1 1 calc R . .
C78 C 0.8369(8) 0.7610(7) 0.7495(2) 0.049(2) Uani 1 1 d . . .
H78A H 0.7903 0.7446 0.7734 0.073 Uiso 1 1 calc R . .
H78B H 0.9080 0.7769 0.7601 0.073 Uiso 1 1 calc R . .
H78C H 0.8401 0.7000 0.7304 0.073 Uiso 1 1 calc R . .
C79 C 1.0086(7) 0.9214(7) 0.7047(2) 0.0403(19) Uani 1 1 d . . .
H79A H 1.0370 0.8540 0.7159 0.048 Uiso 1 1 calc R . .
H79B H 1.0578 0.9462 0.6825 0.048 Uiso 1 1 calc R . .
C80 C 1.0081(7) 1.0035(8) 0.7409(3) 0.053(3) Uani 1 1 d . . .
H80A H 1.0800 1.0120 0.7519 0.079 Uiso 1 1 calc R . .
H80B H 0.9614 0.9790 0.7636 0.079 Uiso 1 1 calc R . .
H80C H 0.9825 1.0715 0.7301 0.079 Uiso 1 1 calc R . .

loop_
_atom_site_aniso_label
_atom_site_aniso_U_11
_atom_site_aniso_U_22
_atom_site_aniso_U_33
_atom_site_aniso_U_23
_atom_site_aniso_U_13
_atom_site_aniso_U_12
Re 0.01791(14) 0.02458(15) 0.02674(10) 0.00022(12) -0.00118(12) 0.00288(13)
N10 0.028(3) 0.046(4) 0.021(3) -0.002(3) 0.002(2) 0.010(3)
S1 0.0245(9) 0.0297(9) 0.0323(9) 0.0101(7) -0.0006(7) 0.0015(8)
C2 0.012(2) 0.038(3) 0.026(3) -0.005(3) 0.002(3) -0.003(2)
N3 0.013(3) 0.026(3) 0.023(2) 0.005(2) -0.002(2) 0.008(2)
N4 0.026(3) 0.026(3) 0.022(3) 0.004(2) 0.000(2) 0.001(3)
C5 0.016(3) 0.031(4) 0.019(3) 0.001(3) -0.006(2) 0.001(3)
C6 0.022(4) 0.027(4) 0.022(3) 0.000(3) 0.001(3) -0.002(3)
N7 0.017(3) 0.028(3) 0.028(3) 0.006(2) -0.001(2) 0.004(2)
C21 0.024(4) 0.033(4) 0.026(3) -0.003(3) 0.000(3) 0.002(3)
C22 0.027(4) 0.040(5) 0.033(4) 0.000(3) -0.002(3) 0.005(4)
C23 0.019(4) 0.054(6) 0.042(4) 0.009(4) 0.003(3) 0.003(4)
C24 0.023(4) 0.056(5) 0.035(4) 0.002(4) -0.007(3) 0.006(4)
C25 0.040(5) 0.039(5) 0.025(4) 0.002(3) -0.007(3) 0.012(4)
C26 0.023(4) 0.031(4) 0.033(4) -0.004(3) -0.003(3) 0.004(3)
C31 0.025(4) 0.027(4) 0.025(3) 0.004(3) -0.001(3) 0.006(3)
C32 0.044(5) 0.037(4) 0.023(3) 0.002(3) -0.003(3) 0.007(4)
C33 0.054(5) 0.060(6) 0.025(4) 0.011(4) -0.009(3) 0.011(5)
C34 0.070(6) 0.044(5) 0.033(4) 0.018(4) 0.013(4) 0.019(5)
C35 0.061(6) 0.030(4) 0.042(4) 0.014(3) 0.016(4) 0.005(4)
C36 0.031(4) 0.041(5) 0.036(4) 0.008(3) 0.005(3) 0.004(4)
S11 0.0299(10) 0.0345(10) 0.0342(9) -0.0054(8) -0.0078(8) 0.0127(9)
C12 0.027(4) 0.023(4) 0.033(4) -0.001(3) -0.003(3) 0.001(3)
N13 0.025(3) 0.023(3) 0.037(3) 0.004(2) -0.003(2) 0.010(3)
N14 0.026(3) 0.040(4) 0.041(3) 0.006(3) 0.005(3) 0.008(3)
C15 0.025(3) 0.020(3) 0.036(4) 0.005(3) -0.004(3) 0.006(3)
C16 0.019(3) 0.031(4) 0.026(3) 0.000(3) 0.004(3) 0.003(3)
N17 0.023(3) 0.027(3) 0.032(3) -0.001(2) 0.001(2) 0.005(2)
C41 0.027(4) 0.025(4) 0.037(4) 0.010(3) 0.008(3) 0.008(3)
C42 0.035(4) 0.035(4) 0.035(4) 0.007(3) 0.009(3) 0.008(4)
C43 0.060(6) 0.040(5) 0.037(4) 0.004(4) 0.007(4) 0.022(4)
C44 0.050(6) 0.047(6) 0.056(5) 0.021(4) 0.026(4) 0.024(5)
C45 0.026(4) 0.045(5) 0.073(6) 0.005(4) 0.005(4) 0.011(4)
C46 0.033(4) 0.033(4) 0.058(5) 0.008(4) 0.012(4) 0.008(3)
C51 0.024(4) 0.031(4) 0.029(3) 0.003(3) 0.006(3) 0.007(3)
C52 0.047(5) 0.035(4) 0.037(4) 0.002(3) 0.006(4) 0.010(4)
C53 0.064(6) 0.051(6) 0.038(4) 0.019(4) -0.006(4) 0.015(5)
C54 0.055(6) 0.048(6) 0.059(6) 0.029(4) 0.006(4) 0.023(5)
C55 0.064(6) 0.029(4) 0.045(5) 0.012(4) 0.015(4) 0.017(4)
C56 0.046(5) 0.029(4) 0.036(4) 0.006(3) 0.003(4) 0.009(4)
P1 0.0218(9) 0.0266(10) 0.0279(9) -0.0003(7) -0.0016(7) 0.0035(8)
C61 0.033(4) 0.028(4) 0.027(3) -0.002(3) 0.000(3) 0.007(3)
C62 0.037(5) 0.051(5) 0.047(5) 0.005(4) 0.008(4) 0.013(4)
C63 0.039(5) 0.077(8) 0.070(6) -0.003(6) 0.006(5) 0.025(5)
C64 0.040(5) 0.043(6) 0.076(6) 0.000(5) -0.004(5) 0.023(5)
C65 0.056(6) 0.042(5) 0.082(7) 0.001(4) -0.015(5) 0.012(5)
C66 0.035(5) 0.033(5) 0.050(5) 0.006(4) -0.004(4) 0.012(4)
C67 0.036(4) 0.029(4) 0.040(4) -0.004(3) -0.004(3) 0.002(3)
C68 0.065(7) 0.040(5) 0.061(6) -0.008(4) -0.011(5) -0.014(5)
C69 0.043(5) 0.045(5) 0.029(4) 0.003(3) 0.000(3) -0.001(4)
C70 0.048(5) 0.043(5) 0.032(4) 0.004(4) -0.006(4) 0.004(4)
P2 0.0227(9) 0.0302(10) 0.0285(9) -0.0009(7) -0.0024(7) 0.0020(8)
C71 0.032(4) 0.031(4) 0.037(4) -0.006(3) -0.008(3) -0.005(3)
C72 0.033(4) 0.028(4) 0.059(5) -0.005(4) 0.008(4) 0.002(4)
C73 0.059(6) 0.025(4) 0.095(7) -0.007(5) 0.007(5) 0.012(4)
C74 0.054(6) 0.034(5) 0.096(9) 0.016(5) -0.008(5) 0.003(4)
C75 0.054(6) 0.034(5) 0.057(5) 0.008(4) -0.005(4) -0.009(4)
C76 0.038(4) 0.042(4) 0.035(4) -0.001(4) -0.007(4) -0.006(3)
C77 0.034(4) 0.047(5) 0.030(4) 0.001(3) 0.000(3) 0.013(4)
C78 0.063(6) 0.048(5) 0.035(4) 0.007(4) 0.001(4) 0.018(5)
C79 0.038(5) 0.047(5) 0.036(4) -0.003(4) -0.006(3) -0.006(4)
C80 0.039(6) 0.071(7) 0.049(7) -0.022(5) -0.010(4) -0.001(6)

loop_
_atom_type_symbol
_atom_type_description
_atom_type_scat_dispersion_real
_atom_type_scat_dispersion_imag
_atom_type_scat_source
C C 0.0033 0.0016 'International Tables Vol C Tables 4.2.6.8 and 6.1.1.4'
H H 0.0000 0.0000 'International Tables Vol C Tables 4.2.6.8 and 6.1.1.4'
N N 0.0061 0.0033 'International Tables Vol C Tables 4.2.6.8 and 6.1.1.4'
S S 0.1246 0.1234 'International Tables Vol C Tables 4.2.6.8 and 6.1.1.4'
P P 0.1023 0.0942 'International Tables Vol C Tables 4.2.6.8 and 6.1.1.4'
Re Re -1.0185 7.2310 'International Tables Vol C Tables 4.2.6.8 and 6.1.1.4'

loop_
_geom_angle_atom_site_label_1
_geom_angle_atom_site_label_2
_geom_angle_atom_site_label_3
_geom_angle
_geom_angle_site_symmetry_1
_geom_angle_site_symmetry_3
_geom_angle_publ_flag
N10 Re N3 95.0(2) . . ?
N10 Re S11 107.3(2) . . ?
N3 Re S11 156.75(14) . . ?
N10 Re P1 91.5(2) . . ?
N3 Re P1 88.69(15) . . ?
S11 Re P1 84.24(6) . . ?
N10 Re P2 97.6(2) . . ?
N3 Re P2 89.54(15) . . ?
S11 Re P2 93.94(6) . . ?
P1 Re P2 170.85(7) . . ?
N10 Re S1 156.1(2) . . ?
N3 Re S1 61.70(15) . . ?
S11 Re S1 95.40(5) . . ?
P1 Re S1 83.05(6) . . ?
P2 Re S1 88.21(6) . . ?
C2 S1 Re 76.0(2) . . ?
N7 C2 N3 121.8(6) . . ?
N7 C2 S1 125.2(5) . . ?
N3 C2 S1 112.8(5) . . ?
N4 N3 C2 121.8(5) . . ?
N4 N3 Re 128.9(4) . . ?
C2 N3 Re 109.3(4) . . ?
N3 N4 C5 117.7(6) . . ?
N4 C5 C6 120.3(6) . . ?
N4 C5 C31 115.1(6) . . ?
C6 C5 C31 124.6(6) . . ?
N7 C6 C5 120.3(6) . . ?
N7 C6 C21 115.0(6) . . ?
C5 C6 C21 124.7(6) . . ?
C6 N7 C2 117.3(6) . . ?
C22 C21 C26 119.6(7) . . ?
C22 C21 C6 118.6(7) . . ?
C26 C21 C6 121.7(7) . . ?
C21 C22 C23 120.1(8) . . ?
C22 C23 C24 120.0(8) . . ?
C25 C24 C23 118.8(7) . . ?
C26 C25 C24 120.8(8) . . ?
C25 C26 C21 120.6(7) . . ?
C36 C31 C32 118.6(6) . . ?
C36 C31 C5 121.0(5) . . ?
C32 C31 C5 120.4(6) . . ?
C33 C32 C31 120.5(8) . . ?
C32 C33 C34 121.6(8) . . ?
C35 C34 C33 118.0(7) . . ?
C34 C35 C36 120.8(7) . . ?
C31 C36 C35 120.6(5) . . ?
C12 S11 Re 116.1 . . ?
N17 C12 N13 125.0 . . ?
N17 C12 S11 115.5 . . ?
N13 C12 S11 119.5 . . ?
C12 N13 N14 118.0 . . ?
C15 N14 N13 119.5 . . ?
N14 C15 C16 119.8 . . ?
N14 C15 C41 116.6 . . ?
C16 C15 C41 123.5 . . ?
N17 C16 C15 120.8 . . ?
N17 C16 C51 115.8(3) . . ?
C15 C16 C51 123.3(3) . . ?
C16 N17 C12 116.2 . . ?
C46 C41 C42 118.8(4) . . ?
C46 C41 C15 120.9(4) . . ?
C42 C41 C15 120.2 . . ?
C43 C42 C41 120.2(4) . . ?
C42 C43 C44 119.5(7) . . ?
C45 C44 C43 121.0(8) . . ?
C44 C45 C46 118.4(9) . . ?
C41 C46 C45 122.1(8) . . ?
C52 C51 C56 119.0(7) . . ?
C52 C51 C16 120.5(6) . . ?
C56 C51 C16 120.3(6) . . ?
C51 C52 C53 120.5(8) . . ?
C52 C53 C54 120.0(7) . . ?
C55 C54 C53 120.6(7) . . ?
C54 C55 C56 118.9(8) . . ?
C55 C56 C51 120.8(7) . . ?
C61 P1 C69 100.8(4) . . ?
C61 P1 C67 106.2(4) . . ?
C69 P1 C67 105.1(4) . . ?
C61 P1 Re 111.7(2) . . ?
C69 P1 Re 122.6(3) . . ?
C67 P1 Re 109.0(2) . . ?
C62 C61 C66 117.5(7) . . ?
C62 C61 P1 122.3(6) . . ?
C66 C61 P1 120.2(6) . . ?
C61 C62 C63 121.6(8) . . ?
C64 C63 C62 120.0(9) . . ?
C63 C64 C65 119.4(9) . . ?
C64 C65 C66 120.3(9) . . ?
C65 C66 C61 121.1(8) . . ?
C68 C67 P1 115.3(6) . . ?
C70 C69 P1 118.4(6) . . ?
C77 P2 C71 106.5(4) . . ?
C77 P2 C79 103.4(4) . . ?
C71 P2 C79 101.5(4) . . ?
C77 P2 Re 111.7(3) . . ?
C71 P2 Re 118.3(2) . . ?
C79 P2 Re 114.0(3) . . ?
C72 C71 C76 118.6(7) . . ?
C72 C71 P2 123.0(6) . . ?
C76 C71 P2 118.4(6) . . ?
C73 C72 C71 120.5(8) . . ?
C72 C73 C74 120.4(9) . . ?
C75 C74 C73 119.9(8) . . ?
C74 C75 C76 119.9(8) . . ?
C75 C76 C71 120.7(8) . . ?
C78 C77 P2 111.6(5) . . ?
C80 C79 P2 115.6(6) . . ?

loop_
_geom_bond_atom_site_label_1
_geom_bond_atom_site_label_2
_geom_bond_distance
_geom_bond_site_symmetry_2
_geom_bond_publ_flag
Re N10 1.639(7) . ?
Re N3 2.136(5) . ?
Re S11 2.3857(14) . ?
Re P1 2.4450(18) . ?
Re P2 2.4777(19) . ?
Re S1 2.7694(18) . ?
S1 C2 1.720(7) . ?
C2 N7 1.336(8) . ?
C2 N3 1.360(8) . ?
N3 N4 1.322(7) . ?
N4 C5 1.327(8) . ?
C5 C6 1.418(9) . ?
C5 C31 1.485(9) . ?
C6 N7 1.326(8) . ?
C6 C21 1.492(9) . ?
C21 C22 1.379(10) . ?
C21 C26 1.394(10) . ?
C22 C23 1.399(10) . ?
C23 C24 1.404(11) . ?
C24 C25 1.390(12) . ?
C25 C26 1.371(10) . ?
C31 C36 1.384(7) . ?
C31 C32 1.397(10) . ?
C32 C33 1.369(10) . ?
C33 C34 1.393(13) . ?
C34 C35 1.386(13) . ?
C35 C36 1.393(8) . ?
S11 C12 1.7477 . ?
C12 N17 1.3340 . ?
C12 N13 1.3421 . ?
N13 N14 1.3469 . ?
N14 C15 1.3203 . ?
C15 C16 1.4138 . ?
C15 C41 1.4752 . ?
C16 N17 1.3150 . ?
C16 C51 1.501(7) . ?
C41 C46 1.368(9) . ?
C41 C42 1.4024 . ?
C42 C43 1.376(9) . ?
C43 C44 1.409(13) . ?
C44 C45 1.364(12) . ?
C45 C46 1.398(11) . ?
C51 C52 1.363(10) . ?
C51 C56 1.397(10) . ?
C52 C53 1.375(11) . ?
C53 C54 1.381(13) . ?
C54 C55 1.366(12) . ?
C55 C56 1.380(10) . ?
P1 C61 1.812(7) . ?
P1 C69 1.824(7) . ?
P1 C67 1.835(8) . ?
C61 C62 1.376(11) . ?
C61 C66 1.407(11) . ?
C62 C63 1.401(12) . ?
C63 C64 1.377(14) . ?
C64 C65 1.385(14) . ?
C65 C66 1.388(11) . ?
C67 C68 1.528(11) . ?
C69 C70 1.517(11) . ?
P2 C77 1.804(7) . ?
P2 C71 1.833(8) . ?
P2 C79 1.834(8) . ?
C71 C72 1.394(10) . ?
C71 C76 1.394(11) . ?
C72 C73 1.380(12) . ?
C73 C74 1.385(13) . ?
C74 C75 1.379(13) . ?
C75 C76 1.387(11) . ?
C77 C78 1.536(11) . ?
C79 C80 1.513(12) . ?
